data_2214270
loop_
_publ_author_name
'Li, Ya-Min'
'Zhang, Jing-Lai'
'Zhao, Xiao-Wei'

_publ_section_title Di-\m-sulfido-bis[(2-aminoethanethiolato-\k^2^<i>N</i>,<i>S</i>)oxidomolybdate(V)]
_journal_coeditor_code HY2065
_journal_issue 7
_journal_name_full 'Acta Crystallographica Section E'
_journal_page_first m1877
_journal_page_last m1877
_journal_paper_doi 10.1107/S1600536807026384
_journal_volume 63
_journal_year 2007
_chemical_formula_iupac '[Mo2 O2 S2 (C2 H6 N S)2]'
_chemical_formula_moiety 'C4 H12 Mo2 N2 O2 S4'
_chemical_formula_sum 'C4 H12 Mo2 N2 O2 S4'
_chemical_formula_weight 440.28
_chemical_name_systematic
;
Di-\m-sulfido-bis[(2-aminoethanethiolato-\k^2^N,S)oxidomolybdate(V)](Mo---Mo)
;
_space_group_IT_number 14
_symmetry_cell_setting monoclinic
_symmetry_space_group_name_Hall '-P 2ybc'
_symmetry_space_group_name_H-M 'P 1 21/c 1'
_atom_sites_solution_hydrogens geom
_atom_sites_solution_primary direct
_atom_sites_solution_secondary difmap
_audit_creation_method SHELXL-97
_cell_angle_alpha 90.00
_cell_angle_beta 104.166(2)
_cell_angle_gamma 90.00
_cell_formula_units_Z 4
_cell_length_a 10.2359(9)
_cell_length_b 12.5935(11)
_cell_length_c 10.2596(9)
_cell_measurement_reflns_used 245
_cell_measurement_temperature 293(2)
_cell_measurement_theta_max 25.12
_cell_measurement_theta_min 2.05
_cell_volume 1282.3(2)
_computing_cell_refinement 'SAINT (Siemens, 1996)'
_computing_data_collection 'SMART (Siemens, 1996)'
_computing_data_reduction SAINT
_computing_molecular_graphics SHELXTL
_computing_publication_material SHELXTL
_computing_structure_refinement SHELXTL
_computing_structure_solution 'SHELXTL (Siemens, 1996)'
_diffrn_ambient_temperature 293(2)
_diffrn_measured_fraction_theta_full 0.991
_diffrn_measured_fraction_theta_max 0.991
_diffrn_measurement_device_type 'Siemens SMART CCD area-detector'
_diffrn_measurement_method '\f and \w'
_diffrn_radiation_monochromator graphite
_diffrn_radiation_source 'fine-focus sealed tube'
_diffrn_radiation_type MoK\a
_diffrn_radiation_wavelength 0.71073
_diffrn_reflns_av_R_equivalents 0.0730
_diffrn_reflns_av_sigmaI/netI 0.0661
_diffrn_reflns_limit_h_max 12
_diffrn_reflns_limit_h_min -11
_diffrn_reflns_limit_k_max 15
_diffrn_reflns_limit_k_min -14
_diffrn_reflns_limit_l_max 12
_diffrn_reflns_limit_l_min -11
_diffrn_reflns_number 6415
_diffrn_reflns_theta_full 25.12
_diffrn_reflns_theta_max 25.12
_diffrn_reflns_theta_min 2.05
_exptl_absorpt_coefficient_mu 2.585
_exptl_absorpt_correction_T_max 0.633
_exptl_absorpt_correction_T_min 0.492
_exptl_absorpt_correction_type multi-scan
_exptl_absorpt_process_details '(SADABS; Sheldrick, 1996)'
_exptl_crystal_colour orange
_exptl_crystal_density_diffrn 2.281
_exptl_crystal_density_method 'not measured'
_exptl_crystal_description prism
_exptl_crystal_F_000 856
_exptl_crystal_size_max 0.30
_exptl_crystal_size_mid 0.22
_exptl_crystal_size_min 0.18
_refine_diff_density_max 0.753
_refine_diff_density_min -0.772
_refine_ls_extinction_method none
_refine_ls_goodness_of_fit_ref 1.180
_refine_ls_hydrogen_treatment constr
_refine_ls_matrix_type full
_refine_ls_number_parameters 127
_refine_ls_number_reflns 2268
_refine_ls_number_restraints 0
_refine_ls_restrained_S_all 1.180
_refine_ls_R_factor_gt 0.0569
_refine_ls_shift/su_max 0.000
_refine_ls_shift/su_mean 0.000
_refine_ls_structure_factor_coef Fsqd
_refine_ls_weighting_details 'calc w=1/[\s^2^(Fo^2^)+(0.0177P)^2^+11.6194P] where P=(Fo^2^+2Fc^2^)/3'
_refine_ls_weighting_scheme calc
_refine_ls_wR_factor_gt 0.1025
_refine_ls_wR_factor_ref 0.1154
_reflns_number_gt 1753
_reflns_number_total 2268
_reflns_threshold_expression I>2\s(I)
_cod_data_source_file hy2065.cif
_cod_data_source_block I
_cod_depositor_comments
;
The following automatic conversions were performed:
'_symmetry_cell_setting' value 'Monoclinic' changed to 'monoclinic'
according to '/home/saulius/struct/CIF-dictionaries/cif_core.dic'
dictionary named 'cif_core.dic' version 2.4.1 from 2010-06-29.

Automatic conversion script
Id: cif_fix_enum 1527 2010-12-29 10:47:43Z saulius 

The following automatic conversions were performed:

'_symmetry_cell_setting' value 'Monoclinic' changed to 'monoclinic'
according to /home/saulius/struct/CIF-dictionaries/cif_core.dic
dictionary named 'cif_core.dic' version 2.4.1 from 2010-06-29.

Automatic conversion script
Id: cif_fix_values 1715 2011-07-08 13:25:40Z adriana 
;
_cod_original_cell_volume 1282.30(19)
_cod_original_sg_symbol_H-M 'P 21/c'
_cod_database_code 2214270
_cod_database_fobs_code 2214270

loop_
_symmetry_equiv_pos_as_xyz
'x, y, z'
'-x, y+1/2, -z+1/2'
'-x, -y, -z'
'x, -y-1/2, z-1/2'

loop_
_atom_site_type_symbol
_atom_site_label
_atom_site_fract_x
_atom_site_fract_y
_atom_site_fract_z
_atom_site_U_iso_or_equiv
_atom_site_adp_type
_atom_site_calc_flag
_atom_site_refinement_flags
_atom_site_occupancy
Mo Mo1 0.24088(8) 0.28563(7) 0.23707(8) 0.0308(2) Uani d . 1
Mo Mo2 0.26812(8) 0.50741(7) 0.21672(8) 0.0314(2) Uani d . 1
S S1 0.0614(2) 0.1740(2) 0.1200(3) 0.0390(6) Uani d . 1
S S2 0.0689(2) 0.4136(2) 0.1873(3) 0.0398(6) Uani d . 1
S S3 0.3706(3) 0.5979(2) 0.0634(3) 0.0428(6) Uani d . 1
S S4 0.4155(2) 0.3758(2) 0.1811(3) 0.0446(7) Uani d . 1
O O1 0.2747(8) 0.2657(6) 0.4035(7) 0.057(2) Uani d . 1
O O2 0.3266(8) 0.5483(6) 0.3766(7) 0.0517(19) Uani d . 1
N N1 0.3497(7) 0.1462(6) 0.1863(8) 0.0345(18) Uani d . 1
H H1C 0.3588 0.1535 0.1017 0.041 Uiso calc R 1
H H1D 0.4329 0.1445 0.2416 0.041 Uiso calc R 1
N N2 0.1333(8) 0.6454(6) 0.1567(8) 0.041(2) Uani d . 1
H H2C 0.0776 0.6332 0.0755 0.050 Uiso calc R 1
H H2D 0.0826 0.6544 0.2162 0.050 Uiso calc R 1
C C1 0.1444(9) 0.0480(8) 0.1021(10) 0.038(2) Uani d . 1
H H1A 0.0911 -0.0105 0.1224 0.046 Uiso calc R 1
H H1B 0.1522 0.0400 0.0103 0.046 Uiso calc R 1
C C2 0.2825(9) 0.0463(8) 0.1971(10) 0.042(2) Uani d . 1
H H2A 0.2747 0.0362 0.2886 0.050 Uiso calc R 1
H H2B 0.3347 -0.0121 0.1743 0.050 Uiso calc R 1
C C3 0.2878(11) 0.7277(9) 0.0442(10) 0.049(3) Uani d . 1
H H3A 0.3548 0.7833 0.0516 0.059 Uiso calc R 1
H H3B 0.2262 0.7327 -0.0441 0.059 Uiso calc R 1
C C4 0.2115(12) 0.7426(8) 0.1509(11) 0.048(3) Uani d . 1
H H4A 0.2737 0.7553 0.2373 0.058 Uiso calc R 1
H H4B 0.1515 0.8031 0.1293 0.058 Uiso calc R 1

loop_
_atom_site_aniso_label
_atom_site_aniso_U_11
_atom_site_aniso_U_22
_atom_site_aniso_U_33
_atom_site_aniso_U_12
_atom_site_aniso_U_13
_atom_site_aniso_U_23
Mo1 0.0347(5) 0.0266(5) 0.0306(4) 0.0024(4) 0.0070(3) 0.0003(4)
Mo2 0.0363(4) 0.0267(5) 0.0305(4) -0.0013(4) 0.0068(3) -0.0026(3)
S1 0.0306(12) 0.0306(14) 0.0560(16) -0.0003(10) 0.0108(11) 0.0003(12)
S2 0.0340(13) 0.0301(14) 0.0586(16) 0.0021(11) 0.0176(12) 0.0041(12)
S3 0.0438(14) 0.0433(16) 0.0441(15) -0.0091(12) 0.0159(12) -0.0018(12)
S4 0.0309(13) 0.0344(16) 0.0696(18) -0.0044(11) 0.0142(12) -0.0091(13)
O1 0.083(5) 0.054(5) 0.036(4) 0.014(4) 0.016(4) 0.001(4)
O2 0.076(5) 0.040(5) 0.037(4) 0.000(4) 0.008(4) -0.005(3)
N1 0.029(4) 0.025(4) 0.047(5) 0.004(3) 0.005(3) -0.001(4)
N2 0.050(5) 0.034(5) 0.043(5) 0.004(4) 0.017(4) 0.001(4)
C1 0.043(6) 0.025(5) 0.050(6) -0.001(4) 0.015(5) -0.003(5)
C2 0.041(6) 0.036(6) 0.046(6) -0.002(5) 0.008(5) 0.005(5)
C3 0.054(6) 0.046(7) 0.050(6) -0.005(5) 0.015(5) 0.011(5)
C4 0.073(7) 0.018(5) 0.050(6) 0.000(5) 0.007(6) 0.002(4)

loop_
_atom_type_symbol
_atom_type_description
_atom_type_scat_dispersion_real
_atom_type_scat_dispersion_imag
_atom_type_scat_source
C C 0.0033 0.0016 'International Tables Vol C Tables 4.2.6.8 and 6.1.1.4'
H H 0.0000 0.0000 'International Tables Vol C Tables 4.2.6.8 and 6.1.1.4'
N N 0.0061 0.0033 'International Tables Vol C Tables 4.2.6.8 and 6.1.1.4'
O O 0.0106 0.0060 'International Tables Vol C Tables 4.2.6.8 and 6.1.1.4'
S S 0.1246 0.1234 'International Tables Vol C Tables 4.2.6.8 and 6.1.1.4'
Mo Mo -1.6832 0.6857 'International Tables Vol C Tables 4.2.6.8 and 6.1.1.4'

loop_
_geom_angle_atom_site_label_1
_geom_angle_atom_site_label_2
_geom_angle_atom_site_label_3
_geom_angle
O1 Mo1 N1 97.5(3)
O1 Mo1 S4 110.4(3)
N1 Mo1 S4 82.3(2)
O1 Mo1 S2 106.4(3)
N1 Mo1 S2 152.7(2)
S4 Mo1 S2 101.13(10)
O1 Mo1 S1 111.4(3)
N1 Mo1 S1 77.5(2)
S4 Mo1 S1 135.38(10)
S2 Mo1 S1 81.46(9)
O1 Mo1 Mo2 103.0(3)
N1 Mo1 Mo2 134.8(2)
S4 Mo1 Mo2 52.90(7)
S2 Mo1 Mo2 52.17(6)
S1 Mo1 Mo2 128.55(7)
O2 Mo2 N2 94.6(3)
O2 Mo2 S2 112.1(3)
N2 Mo2 S2 84.0(2)
O2 Mo2 S4 106.3(3)
N2 Mo2 S4 154.1(2)
S2 Mo2 S4 101.55(9)
O2 Mo2 S3 112.8(3)
N2 Mo2 S3 77.6(2)
S2 Mo2 S3 132.44(10)
S4 Mo2 S3 80.21(10)
O2 Mo2 Mo1 104.4(3)
N2 Mo2 Mo1 137.1(2)
S2 Mo2 Mo1 53.37(7)
S4 Mo2 Mo1 52.15(7)
S3 Mo2 Mo1 126.15(8)
C1 S1 Mo1 104.0(3)
Mo2 S2 Mo1 74.46(8)
C3 S3 Mo2 103.4(3)
Mo1 S4 Mo2 74.95(8)
C2 N1 Mo1 113.3(6)
C2 N1 H1C 108.9
Mo1 N1 H1C 108.9
C2 N1 H1D 108.9
Mo1 N1 H1D 108.9
H1C N1 H1D 107.7
C4 N2 Mo2 110.9(6)
C4 N2 H2C 109.5
Mo2 N2 H2C 109.5
C4 N2 H2D 109.5
Mo2 N2 H2D 109.5
H2C N2 H2D 108.1
C2 C1 S1 109.5(7)
C2 C1 H1A 109.8
S1 C1 H1A 109.8
C2 C1 H1B 109.8
S1 C1 H1B 109.8
H1A C1 H1B 108.2
N1 C2 C1 109.0(8)
N1 C2 H2A 109.9
C1 C2 H2A 109.9
N1 C2 H2B 109.9
C1 C2 H2B 109.9
H2A C2 H2B 108.3
C4 C3 S3 110.0(7)
C4 C3 H3A 109.7
S3 C3 H3A 109.7
C4 C3 H3B 109.7
S3 C3 H3B 109.7
H3A C3 H3B 108.2
N2 C4 C3 108.1(8)
N2 C4 H4A 110.1
C3 C4 H4A 110.1
N2 C4 H4B 110.1
C3 C4 H4B 110.1
H4A C4 H4B 108.4

loop_
_geom_bond_atom_site_label_1
_geom_bond_atom_site_label_2
_geom_bond_distance
_geom_bond_publ_flag
Mo1 O1 1.676(7) y
Mo1 N1 2.209(7) y
Mo1 S4 2.306(3) y
Mo1 S2 2.349(3) y
Mo1 S1 2.391(3) y
Mo1 Mo2 2.8197(12) y
Mo2 O2 1.683(7) y
Mo2 N2 2.211(8) y
Mo2 S2 2.312(3) y
Mo2 S4 2.329(3) y
Mo2 S3 2.383(3) y
S1 C1 1.829(10) ?
S3 C3 1.830(11) ?
N1 C2 1.451(12) ?
N1 H1C 0.9000 ?
N1 H1D 0.9000 ?
N2 C4 1.471(12) ?
N2 H2C 0.9000 ?
N2 H2D 0.9000 ?
C1 C2 1.508(13) ?
C1 H1A 0.9700 ?
C1 H1B 0.9700 ?
C2 H2A 0.9700 ?
C2 H2B 0.9700 ?
C3 C4 1.505(14) ?
C3 H3A 0.9700 ?
C3 H3B 0.9700 ?
C4 H4A 0.9700 ?
C4 H4B 0.9700 ?

loop_
_geom_hbond_atom_site_label_D
_geom_hbond_atom_site_label_H
_geom_hbond_atom_site_label_A
_geom_hbond_site_symmetry_A
_geom_hbond_distance_DH
_geom_hbond_distance_HA
_geom_hbond_distance_DA
_geom_hbond_angle_DHA
_geom_hbond_publ_flag
N1 H1C O1 4_565 0.90 2.25 3.025(11) 144 y
N1 H1D S3 2_645 0.90 2.53 3.400(8) 161 y
N2 H2C S2 3_565 0.90 2.81 3.704(9) 173 y
N2 H2D S1 2 0.90 2.50 3.403(8) 178 y

loop_
_geom_torsion_atom_site_label_1
_geom_torsion_atom_site_label_2
_geom_torsion_atom_site_label_3
_geom_torsion_atom_site_label_4
_geom_torsion
O1 Mo1 Mo2 O2 6.2(4)
N1 Mo1 Mo2 O2 -108.5(4)
S4 Mo1 Mo2 O2 -99.7(3)
S2 Mo1 Mo2 O2 107.0(3)
S1 Mo1 Mo2 O2 137.7(3)
O1 Mo1 Mo2 N2 -107.2(4)
N1 Mo1 Mo2 N2 138.1(4)
S4 Mo1 Mo2 N2 146.9(3)
S2 Mo1 Mo2 N2 -6.5(3)
S1 Mo1 Mo2 N2 24.3(3)
O1 Mo1 Mo2 S2 -100.8(3)
N1 Mo1 Mo2 S2 144.5(3)
S4 Mo1 Mo2 S2 153.34(13)
S1 Mo1 Mo2 S2 30.75(12)
O1 Mo1 Mo2 S4 105.9(3)
N1 Mo1 Mo2 S4 -8.8(3)
S2 Mo1 Mo2 S4 -153.34(13)
S1 Mo1 Mo2 S4 -122.59(13)
O1 Mo1 Mo2 S3 139.3(3)
N1 Mo1 Mo2 S3 24.6(3)
S4 Mo1 Mo2 S3 33.46(12)
S2 Mo1 Mo2 S3 -119.88(12)
S1 Mo1 Mo2 S3 -89.13(12)
O1 Mo1 S1 C1 -83.6(4)
N1 Mo1 S1 C1 9.7(4)
S4 Mo1 S1 C1 74.9(4)
S2 Mo1 S1 C1 172.2(3)
Mo2 Mo1 S1 C1 148.0(3)
O2 Mo2 S2 Mo1 -91.9(3)
N2 Mo2 S2 Mo1 175.6(2)
S4 Mo2 S2 Mo1 21.20(10)
S3 Mo2 S2 Mo1 108.43(12)
O1 Mo1 S2 Mo2 93.9(3)
N1 Mo1 S2 Mo2 -116.2(4)
S4 Mo1 S2 Mo2 -21.39(10)
S1 Mo1 S2 Mo2 -156.15(9)
O2 Mo2 S3 C3 -76.3(5)
N2 Mo2 S3 C3 13.5(4)
S2 Mo2 S3 C3 83.3(4)
S4 Mo2 S3 C3 -180.0(4)
Mo1 Mo2 S3 C3 153.8(4)
O1 Mo1 S4 Mo2 -91.1(3)
N1 Mo1 S4 Mo2 173.7(2)
S2 Mo1 S4 Mo2 21.17(10)
S1 Mo1 S4 Mo2 110.25(12)
O2 Mo2 S4 Mo1 95.8(3)
N2 Mo2 S4 Mo1 -121.7(5)
S2 Mo2 S4 Mo1 -21.56(10)
S3 Mo2 S4 Mo1 -153.14(10)
O1 Mo1 N1 C2 72.4(7)
S4 Mo1 N1 C2 -177.9(6)
S2 Mo1 N1 C2 -78.5(8)
S1 Mo1 N1 C2 -38.0(6)
Mo2 Mo1 N1 C2 -170.9(5)
O2 Mo2 N2 C4 70.5(7)
S2 Mo2 N2 C4 -177.7(6)
S4 Mo2 N2 C4 -73.7(9)
S3 Mo2 N2 C4 -41.9(6)
Mo1 Mo2 N2 C4 -172.5(5)
Mo1 S1 C1 C2 15.9(7)
Mo1 N1 C2 C1 59.9(9)
S1 C1 C2 N1 -46.7(9)
Mo2 S3 C3 C4 13.0(8)
Mo2 N2 C4 C3 62.8(9)
S3 C3 C4 N2 -46.8(11)
